data_9000412
loop_
_publ_author_name
'Smyth, J. R.'

_publ_section_title
;
 The high temperature crystal chemistry of clinohypersthene
 T = 400 C
;
_journal_name_full 'American Mineralogist'
_journal_page_first 1069
_journal_page_last 1082
_journal_volume 59
_journal_year 1974
_chemical_formula_sum 'Ca0.032 Fe1.332 Mg0.636 O6 Si2'
_chemical_name_mineral Clinohypersthene
_space_group_IT_number 14
_symmetry_space_group_name_Hall '-P 2ybc'
_symmetry_space_group_name_H-M 'P 1 21/c 1'
_cell_angle_alpha 90
_cell_angle_beta 100.88
_cell_angle_gamma 90
_cell_length_a 9.720
_cell_length_b 9.027
_cell_length_c 5.248
_cell_formula_units_Z 4
_cell_volume 452.195
_database_code_amcsd 0000422
_diffrn_ambient_temperature 673.15
_exptl_crystal_density_diffrn 3.574
_cod_original_formula_sum 'Mg.636 Fe1.332 Ca.032 Si2 O6'
_cod_database_code 9000412

loop_
_space_group_symop_operation_xyz
x,y,z
x,1/2-y,1/2+z
-x,1/2+y,1/2-z
-x,-y,-z

loop_
_atom_site_aniso_label
_atom_site_aniso_U_11
_atom_site_aniso_U_22
_atom_site_aniso_U_33
_atom_site_aniso_U_12
_atom_site_aniso_U_13
_atom_site_aniso_U_23
Mg1 0.01681 0.01248 0.01610 0.00659 0.00830 0.00394
Fe1 0.01681 0.01248 0.01610 0.00659 0.00830 0.00394
Fe2 0.02246 0.01797 0.01650 0.00244 0.00409 -0.00061
Mg2 0.02246 0.01797 0.01650 0.00244 0.00409 -0.00061
Ca2 0.02246 0.01797 0.01650 0.00244 0.00409 -0.00061
SiA 0.01098 0.01497 0.01064 0.00048 0.00533 0.00071
SiB 0.01788 0.01114 0.01147 -0.00437 0.00725 -0.00141
O1A 0.02132 0.01240 0.01041 0.00615 0.00419 0.00422
O2A 0.02289 0.00781 0.02289 0.00144 0.01044 -0.00716
O3A 0.01533 0.01252 0.02245 -0.00026 0.00905 -0.00535
O1B 0.01707 0.01507 0.00907 -0.01083 0.00464 -0.00203
O2B 0.02205 0.03241 0.01635 -0.00467 0.00670 0.00973
O3B 0.03454 0.01101 0.01721 0.00432 0.01916 0.00047

loop_
_atom_site_label
_atom_site_fract_x
_atom_site_fract_y
_atom_site_fract_z
_atom_site_occupancy
_atom_site_U_iso_or_equiv
Mg1 0.25010 0.65290 0.22970 0.52200 0.01355
Fe1 0.25010 0.65290 0.22970 0.47800 0.01355
Fe2 0.25530 0.01460 0.22630 0.85400 0.01849
Mg2 0.25530 0.01460 0.22630 0.11400 0.01849
Ca2 0.25530 0.01460 0.22630 0.03200 0.01849
SiA 0.04420 0.33910 0.28450 1.00000 0.01127
SiB 0.55120 0.83640 0.24320 1.00000 0.01216
O1A 0.86910 0.33880 0.17480 1.00000 0.01393
O2A 0.12480 0.49260 0.34290 1.00000 0.01646
O3A 0.10190 0.26360 0.58110 1.00000 0.01520
O1B 0.37530 0.83780 0.13450 1.00000 0.01267
O2B 0.63270 0.98270 0.38120 1.00000 0.02280
O3B 0.60230 0.70810 0.48280 1.00000 0.01013

loop_
_cod_related_entry_id
_cod_related_entry_database
_cod_related_entry_code
1 AMCSD 0000422
